data_7121375
loop_
_publ_author_name
'Arrowsmith, Merle'
'Mattock, James D.'
'B\"ohnke, Julian'
'Krummenacher, Ivo'
'Vargas, Alfredo'
'Braunschweig, Holger'

_publ_section_title
;
 Direct access to a cAAC-supported dihydrodiborene and its dianion.
;
_journal_issue 37
_journal_name_full 'Chemical communications (Cambridge, England)'
_journal_page_first 4669
_journal_page_last 4672
_journal_paper_doi 10.1039/c8cc01580e
_journal_volume 54
_journal_year 2018
_chemical_formula_moiety '2 (C40 H56 B Cl K N O6), (squeezed solvent)'
_chemical_formula_sum 'C80 H112 B2 Cl2 K2 N2 O12'
_chemical_formula_weight 1464.43
_chemical_properties_physical Air-sensitive,Moisture-sensitive,Heat-sensitive
_space_group_crystal_system triclinic
_space_group_IT_number 2
_space_group_name_Hall '-P 1'
_space_group_name_H-M_alt 'P -1'
_symmetry_space_group_name_Hall '-P 1'
_symmetry_space_group_name_H-M 'P -1'
_atom_sites_solution_hydrogens mixed
_audit_creation_method SHELXL-2014/7
_audit_update_record
;
2018-02-21 deposited with the CCDC.
2018-03-09 downloaded from the CCDC.
;
_cell_angle_alpha 112.102(2)
_cell_angle_beta 90.824(2)
_cell_angle_gamma 110.440(2)
_cell_formula_units_Z 2
_cell_length_a 14.7415(8)
_cell_length_b 20.0443(13)
_cell_length_c 22.6574(15)
_cell_measurement_reflns_used 9902
_cell_measurement_temperature 100(2)
_cell_measurement_theta_max 26.24
_cell_measurement_theta_min 2.66
_cell_volume 5729.8(6)
_computing_cell_refinement 'Saint+ ver. 7.68A (Bruker AXS)'
_computing_data_collection 'APEX2 ver. 2014.9 (Bruker AXS)'
_computing_data_reduction 'Saint+ ver. 7.68A (Bruker AXS)'
_computing_molecular_graphics 'ShelXLe (Huebschle et all, 2011)'
_computing_publication_material 'SHELXL-2014/6 (Sheldrick, 2014) '
_computing_structure_refinement 'SHELXL-2014/7 (Sheldrick, 2014)'
_computing_structure_solution 'SHELXT 2014/4 (Sheldrick, 2014)'
_diffrn_ambient_temperature 100(2)
_diffrn_detector_area_resol_mean 8.333
_diffrn_measured_fraction_theta_full 0.998
_diffrn_measured_fraction_theta_max 0.997
_diffrn_measurement_device_type 'Bruker X8-APEX II'
_diffrn_measurement_method '\f and \w scans'
_diffrn_radiation_type MoK\a
_diffrn_radiation_wavelength 0.71073
_diffrn_reflns_av_R_equivalents 0.0906
_diffrn_reflns_av_unetI/netI 0.0761
_diffrn_reflns_Laue_measured_fraction_full 0.998
_diffrn_reflns_Laue_measured_fraction_max 0.997
_diffrn_reflns_limit_h_max 18
_diffrn_reflns_limit_h_min -17
_diffrn_reflns_limit_k_max 25
_diffrn_reflns_limit_k_min -25
_diffrn_reflns_limit_l_max 28
_diffrn_reflns_limit_l_min -28
_diffrn_reflns_number 101079
_diffrn_reflns_point_group_measured_fraction_full 0.998
_diffrn_reflns_point_group_measured_fraction_max 0.997
_diffrn_reflns_theta_full 26.000
_diffrn_reflns_theta_max 26.370
_diffrn_reflns_theta_min 2.172
_diffrn_source 'rotating-anode X-ray tube or sealed X-ray tube'
_exptl_absorpt_coefficient_mu 0.171
_exptl_absorpt_correction_T_max 0.7454
_exptl_absorpt_correction_T_min 0.6539
_exptl_absorpt_correction_type multi-scan
_exptl_absorpt_process_details sadabs
_exptl_crystal_colour yellow
_exptl_crystal_density_diffrn 0.849
_exptl_crystal_description block
_exptl_crystal_F_000 1568
_exptl_crystal_size_max 0.312
_exptl_crystal_size_mid 0.156
_exptl_crystal_size_min 0.118
_refine_diff_density_max 1.505
_refine_diff_density_min -0.679
_refine_diff_density_rms 0.073
_refine_ls_extinction_coef 0.0045(3)
_refine_ls_extinction_expression Fc^*^=kFc[1+0.001xFc^2^\l^3^/sin(2\q)]^-1/4^
_refine_ls_extinction_method 'SHELXL-2014/7 (Sheldrick 2014'
_refine_ls_goodness_of_fit_ref 1.025
_refine_ls_hydrogen_treatment mixed
_refine_ls_matrix_type full
_refine_ls_number_parameters 924
_refine_ls_number_reflns 23362
_refine_ls_number_restraints 6
_refine_ls_restrained_S_all 1.025
_refine_ls_R_factor_all 0.1347
_refine_ls_R_factor_gt 0.0789
_refine_ls_shift/su_max 0.000
_refine_ls_shift/su_mean 0.000
_refine_ls_structure_factor_coef Fsqd
_refine_ls_weighting_details 'w=1/[\s^2^(Fo^2^)+(0.0694P)^2^+15.8012P] where P=(Fo^2^+2Fc^2^)/3'
_refine_ls_weighting_scheme calc
_refine_ls_wR_factor_gt 0.1923
_refine_ls_wR_factor_ref 0.2241
_reflns_Friedel_coverage 0.000
_reflns_number_gt 14012
_reflns_number_total 23362
_reflns_threshold_expression 'I > 2\s(I)'
_cod_data_source_file c8cc01580e2.cif
_cod_data_source_block triclin_a_sq_sq
_cod_depositor_comments 'Adding full bibliography for 7121372--7121375.cif.'
_cod_database_code 7121375
_shelx_shelxl_version_number 2014/7
_shelx_space_group_comment
;
The symmetry employed for this shelxl refinement is uniquely defined
by the following loop, which should always be used as a source of
symmetry information in preference to the above space-group names.
They are only intended as comments.
;
_shelx_estimated_absorpt_t_min 0.949
_shelx_estimated_absorpt_t_max 0.980
_exptl_absorpt_special_details
;The crystal was immersed in a film of perfluoropolyether oil, 
mounted on a a glass fiber and transferred to stream of cold nitrogen.
;

loop_
_space_group_symop_operation_xyz
'x, y, z'
'-x, -y, -z'

loop_
_atom_site_label
_atom_site_type_symbol
_atom_site_fract_x
_atom_site_fract_y
_atom_site_fract_z
_atom_site_U_iso_or_equiv
_atom_site_adp_type
_atom_site_occupancy
_atom_site_site_symmetry_order
_atom_site_calc_flag
_atom_site_refinement_flags_posn
_atom_site_refinement_flags_adp
K1 K 0.34023(6) 0.12713(5) 0.08835(4) 0.0308(2) Uani 1 1 d . .
K2 K 0.65734(5) 0.37674(4) 0.40543(4) 0.02496(19) Uani 1 1 d . .
Cl1 Cl 0.30062(7) 0.03870(6) -0.06494(5) 0.0364(2) Uani 1 1 d . .
Cl2 Cl 0.69146(7) 0.44852(6) 0.55585(5) 0.0309(2) Uani 1 1 d . U
O1 O 0.13886(18) 0.07483(15) 0.06747(12) 0.0281(6) Uani 1 1 d . .
O2 O 0.2540(2) 0.23291(15) 0.09616(13) 0.0326(6) Uani 1 1 d . .
O3 O 0.45216(19) 0.28420(15) 0.14689(13) 0.0317(6) Uani 1 1 d . .
O4 O 0.52734(18) 0.18759(14) 0.15223(12) 0.0262(6) Uani 1 1 d . .
O5 O 0.41649(18) 0.02659(15) 0.10398(12) 0.0264(6) Uani 1 1 d . .
O6 O 0.21419(17) -0.02344(14) 0.06901(12) 0.0256(6) Uani 1 1 d . .
O7 O 0.85865(17) 0.42516(14) 0.42459(12) 0.0242(5) Uani 1 1 d . .
O8 O 0.73945(18) 0.26679(14) 0.38843(12) 0.0252(6) Uani 1 1 d . .
O9 O 0.53913(17) 0.22152(13) 0.34198(12) 0.0243(6) Uani 1 1 d . .
O10 O 0.47095(17) 0.32406(14) 0.34289(12) 0.0235(5) Uani 1 1 d . .
O11 O 0.58758(16) 0.48533(13) 0.39898(11) 0.0201(5) Uani 1 1 d . .
O12 O 0.78904(17) 0.53077(13) 0.43505(12) 0.0221(5) Uani 1 1 d . .
N1 N 0.5177(2) 0.20989(17) -0.10989(15) 0.0263(7) Uani 1 1 d . .
N2 N 0.4625(2) 0.27309(18) 0.59039(15) 0.0271(7) Uani 1 1 d . .
C1 C 0.4399(3) 0.1399(2) -0.11528(18) 0.0252(8) Uani 1 1 d . .
C2 C 0.5620(3) 0.1989(2) -0.16851(18) 0.0295(9) Uani 1 1 d . .
C3 C 0.6410(3) 0.1648(3) -0.1696(2) 0.0371(10) Uani 1 1 d . .
H3A H 0.6609 0.1516 -0.2113 0.056 Uiso 1 1 calc R U
H3B H 0.6146 0.1187 -0.1613 0.056 Uiso 1 1 calc R U
H3C H 0.6967 0.2026 -0.1370 0.056 Uiso 1 1 calc R U
C4 C 0.6072(3) 0.2748(3) -0.1779(2) 0.0398(10) Uani 1 1 d . .
H4A H 0.6361 0.2652 -0.2164 0.060 Uiso 1 1 calc R U
H4B H 0.6568 0.3130 -0.1414 0.060 Uiso 1 1 calc R U
H4C H 0.5569 0.2938 -0.1819 0.060 Uiso 1 1 calc R U
C5 C 0.4710(3) 0.1375(3) -0.2205(2) 0.0367(10) Uani 1 1 d . .
H5A H 0.4372 0.1631 -0.2360 0.044 Uiso 1 1 calc R U
H5B H 0.4909 0.1043 -0.2570 0.044 Uiso 1 1 calc R U
C6 C 0.4031(3) 0.0889(2) -0.18810(19) 0.0312(9) Uani 1 1 d . .
C7 C 0.2948(3) 0.0719(3) -0.2091(2) 0.0401(10) Uani 1 1 d . .
H7A H 0.2800 0.0507 -0.2554 0.060 Uiso 1 1 calc R U
H7B H 0.2834 0.1194 -0.1911 0.060 Uiso 1 1 calc R U
H7C H 0.2535 0.0350 -0.1938 0.060 Uiso 1 1 calc R U
C8 C 0.4120(3) 0.0097(2) -0.2076(2) 0.0400(10) Uani 1 1 d . .
H8A H 0.3913 -0.0197 -0.2534 0.060 Uiso 1 1 calc R U
H8B H 0.3712 -0.0185 -0.1853 0.060 Uiso 1 1 calc R U
H8C H 0.4791 0.0176 -0.1963 0.060 Uiso 1 1 calc R U
C9 C 0.5353(3) 0.2826(2) -0.05725(18) 0.0256(8) Uani 1 1 d . .
C10 C 0.4703(3) 0.3211(2) -0.05578(19) 0.0295(9) Uani 1 1 d . .
C11 C 0.3863(3) 0.2903(2) -0.1098(2) 0.0322(9) Uani 1 1 d . .
H11 H 0.3939 0.2474 -0.1459 0.039 Uiso 1 1 calc R U
C12 C 0.2865(3) 0.2577(3) -0.0905(2) 0.0392(10) Uani 1 1 d . .
H12A H 0.2352 0.2393 -0.1261 0.059 Uiso 1 1 calc R U
H12B H 0.2782 0.2979 -0.0540 0.059 Uiso 1 1 calc R U
H12C H 0.2836 0.2153 -0.0795 0.059 Uiso 1 1 calc R U
C13 C 0.3870(4) 0.3530(3) -0.1347(2) 0.0476(12) Uani 1 1 d . .
H13A H 0.3349 0.3301 -0.1707 0.071 Uiso 1 1 calc R U
H13B H 0.4489 0.3723 -0.1480 0.071 Uiso 1 1 calc R U
H13C H 0.3777 0.3952 -0.1007 0.071 Uiso 1 1 calc R U
C14 C 0.4859(3) 0.3907(2) -0.0023(2) 0.0373(10) Uani 1 1 d . .
H14 H 0.4428 0.4158 -0.0001 0.045 Uiso 1 1 calc R U
C15 C 0.5644(4) 0.4229(2) 0.0474(2) 0.0479(13) Uani 1 1 d . .
H15 H 0.5749 0.4701 0.0818 0.057 Uiso 1 1 calc R U
C16 C 0.6275(3) 0.3847(2) 0.0461(2) 0.0402(10) Uani 1 1 d . .
H16 H 0.6797 0.4061 0.0798 0.048 Uiso 1 1 calc R U
C17 C 0.6125(3) 0.3141(2) -0.0058(2) 0.0325(9) Uani 1 1 d . .
C18 C 0.6809(3) 0.2725(2) -0.0039(2) 0.0327(9) Uani 1 1 d . .
H18 H 0.6559 0.2219 -0.0410 0.039 Uiso 1 1 calc R U
C19 C 0.7858(3) 0.3174(3) -0.0096(2) 0.0525(13) Uani 1 1 d . .
H19A H 0.8232 0.2851 -0.0163 0.079 Uiso 1 1 calc R U
H19B H 0.8157 0.3637 0.0294 0.079 Uiso 1 1 calc R U
H19C H 0.7844 0.3316 -0.0456 0.079 Uiso 1 1 calc R U
C20 C 0.6817(3) 0.2572(3) 0.0578(2) 0.0412(10) Uani 1 1 d . .
H20A H 0.7237 0.2295 0.0568 0.062 Uiso 1 1 calc R U
H20B H 0.6163 0.2266 0.0600 0.062 Uiso 1 1 calc R U
H20C H 0.7058 0.3060 0.0950 0.062 Uiso 1 1 calc R U
C21 C 0.0987(3) 0.1295(2) 0.0626(2) 0.0311(9) Uani 1 1 d . .
H21A H 0.0829 0.1570 0.1038 0.037 Uiso 1 1 calc R U
H21B H 0.0393 0.1020 0.0306 0.037 Uiso 1 1 calc R U
C22 C 0.1747(3) 0.1855(2) 0.0430(2) 0.0330(9) Uani 1 1 d . .
H22A H 0.1978 0.1575 0.0054 0.040 Uiso 1 1 calc R U
H22B H 0.1471 0.2177 0.0323 0.040 Uiso 1 1 calc R U
C23 C 0.3308(3) 0.2890(2) 0.0817(2) 0.0350(9) Uani 1 1 d . .
H23A H 0.3056 0.3227 0.0715 0.042 Uiso 1 1 calc R U
H23B H 0.3567 0.2628 0.0448 0.042 Uiso 1 1 calc R U
C24 C 0.4097(3) 0.3359(2) 0.1397(2) 0.0355(10) Uani 1 1 d . .
H24A H 0.4593 0.3787 0.1337 0.043 Uiso 1 1 calc R U
H24B H 0.3825 0.3571 0.1778 0.043 Uiso 1 1 calc R U
C25 C 0.5397(3) 0.3173(2) 0.18939(18) 0.0310(9) Uani 1 1 d . .
C26 C 0.5864(3) 0.3959(3) 0.2264(2) 0.0439(11) Uani 1 1 d . .
H26 H 0.5582 0.4303 0.2251 0.053 Uiso 1 1 calc R U
C27 C 0.6760(4) 0.4236(3) 0.2659(2) 0.0531(14) Uani 1 1 d . .
H27 H 0.7095 0.4769 0.2898 0.064 Uiso 1 1 calc R U
C28 C 0.7147(4) 0.3719(3) 0.2693(2) 0.0559(15) Uani 1 1 d . .
H28 H 0.7858 0.3906 0.2702 0.067 Uiso 1 1 calc R U
C29 C 0.6680(3) 0.2923(3) 0.2328(2) 0.0412(11) Uani 1 1 d . .
H29 H 0.6954 0.2579 0.2354 0.049 Uiso 1 1 calc R U
C30 C 0.5792(3) 0.2649(2) 0.19233(17) 0.0306(9) Uani 1 1 d . .
C31 C 0.5718(3) 0.1330(2) 0.14718(19) 0.0308(9) Uani 1 1 d . .
H31A H 0.5723 0.1247 0.1867 0.037 Uiso 1 1 calc R U
H31B H 0.6391 0.1528 0.1404 0.037 Uiso 1 1 calc R U
C32 C 0.5133(3) 0.0578(2) 0.09119(18) 0.0281(8) Uani 1 1 d . .
H32A H 0.5102 0.0668 0.0522 0.034 Uiso 1 1 calc R U
H32B H 0.5448 0.0210 0.0847 0.034 Uiso 1 1 calc R U
C33 C 0.3597(3) -0.0480(2) 0.05405(18) 0.0272(8) Uani 1 1 d . .
H33A H 0.3903 -0.0846 0.0508 0.033 Uiso 1 1 calc R U
H33B H 0.3556 -0.0439 0.0128 0.033 Uiso 1 1 calc R U
C34 C 0.2586(3) -0.0758(2) 0.07058(19) 0.0279(8) Uani 1 1 d . .
H34A H 0.2198 -0.1283 0.0395 0.033 Uiso 1 1 calc R U
H34B H 0.2628 -0.0761 0.1132 0.033 Uiso 1 1 calc R U
C35 C 0.1218(3) -0.0361(2) 0.08562(18) 0.0264(8) Uani 1 1 d . .
C36 C 0.0694(3) -0.0951(2) 0.1031(2) 0.0367(10) Uani 1 1 d . .
H36 H 0.0960 -0.1305 0.1043 0.044 Uiso 1 1 calc R U
C37 C -0.0234(3) -0.1023(3) 0.1192(2) 0.0462(12) Uani 1 1 d . .
H37 H -0.0584 -0.1422 0.1314 0.055 Uiso 1 1 calc R U
C38 C -0.0631(3) -0.0508(3) 0.1170(2) 0.0428(11) Uani 1 1 d . .
H38 H -0.1255 -0.0563 0.1271 0.051 Uiso 1 1 calc R U
C39 C -0.0113(3) 0.0089(2) 0.10001(19) 0.0324(9) Uani 1 1 d . .
H39 H -0.0385 0.0441 0.0992 0.039 Uiso 1 1 calc R U
C40 C 0.0814(3) 0.0171(2) 0.08401(17) 0.0274(8) Uani 1 1 d . .
C41 C 0.5446(3) 0.3434(2) 0.59859(18) 0.0257(8) Uani 1 1 d . .
C42 C 0.4195(3) 0.2807(2) 0.64975(19) 0.0327(9) Uani 1 1 d . .
C43 C 0.3722(4) 0.2025(3) 0.6552(2) 0.0430(11) Uani 1 1 d . .
H43A H 0.3482 0.2106 0.6954 0.064 Uiso 1 1 calc R U
H43B H 0.4202 0.1798 0.6534 0.064 Uiso 1 1 calc R U
H43C H 0.3187 0.1681 0.6200 0.064 Uiso 1 1 calc R U
C44 C 0.3415(3) 0.3173(3) 0.6547(2) 0.0380(10) Uani 1 1 d . .
H44A H 0.3294 0.3352 0.6983 0.057 Uiso 1 1 calc R U
H44B H 0.2816 0.2789 0.6263 0.057 Uiso 1 1 calc R U
H44C H 0.3652 0.3605 0.6424 0.057 Uiso 1 1 calc R U
C45 C 0.5101(3) 0.3387(3) 0.70192(19) 0.0370(10) Uani 1 1 d . .
H45A H 0.5416 0.3109 0.7160 0.044 Uiso 1 1 calc R U
H45B H 0.4907 0.3714 0.7390 0.044 Uiso 1 1 calc R U
C46 C 0.5814(3) 0.3892(2) 0.67196(18) 0.0309(9) Uani 1 1 d . .
C47 C 0.6872(3) 0.4018(2) 0.69191(19) 0.0342(9) Uani 1 1 d . .
H47A H 0.7032 0.4244 0.7382 0.051 Uiso 1 1 calc R U
H47B H 0.7304 0.4362 0.6752 0.051 Uiso 1 1 calc R U
H47C H 0.6946 0.3527 0.6749 0.051 Uiso 1 1 calc R U
C48 C 0.5757(3) 0.4712(2) 0.6964(2) 0.0373(10) Uani 1 1 d . .
H48A H 0.5896 0.4951 0.7428 0.056 Uiso 1 1 calc R U
H48B H 0.5109 0.4658 0.6820 0.056 Uiso 1 1 calc R U
H48C H 0.6229 0.5031 0.6796 0.056 Uiso 1 1 calc R U
C49 C 0.4450(3) 0.2023(2) 0.53594(19) 0.0280(9) Uani 1 1 d . .
C50 C 0.5090(3) 0.1616(2) 0.53175(19) 0.0258(8) Uani 1 1 d . .
C51 C 0.5929(3) 0.1898(2) 0.5859(2) 0.0301(9) Uani 1 1 d . .
H51 H 0.5864 0.2327 0.6225 0.036 Uiso 1 1 calc R U
C52 C 0.6947(3) 0.2211(2) 0.5678(2) 0.0342(9) Uani 1 1 d . .
H52A H 0.7445 0.2409 0.6045 0.051 Uiso 1 1 calc R U
H52B H 0.6989 0.2621 0.5545 0.051 Uiso 1 1 calc R U
H52C H 0.7041 0.1797 0.5329 0.051 Uiso 1 1 calc R U
C53 C 0.5875(3) 0.1257(2) 0.6086(2) 0.0387(10) Uani 1 1 d . .
H53A H 0.6335 0.1477 0.6477 0.058 Uiso 1 1 calc R U
H53B H 0.6033 0.0862 0.5758 0.058 Uiso 1 1 calc R U
H53C H 0.5223 0.1029 0.6163 0.058 Uiso 1 1 calc R U
C54 C 0.4934(3) 0.0948(2) 0.4760(2) 0.0314(9) Uani 1 1 d . .
H54 H 0.5357 0.0688 0.4722 0.038 Uiso 1 1 calc R U
C55 C 0.4168(3) 0.0668(2) 0.4267(2) 0.0337(9) Uani 1 1 d . .
H55 H 0.4073 0.0217 0.3902 0.040 Uiso 1 1 calc R U
C56 C 0.3544(3) 0.1048(2) 0.4308(2) 0.0334(9) Uani 1 1 d . .
H56 H 0.3028 0.0852 0.3971 0.040 Uiso 1 1 calc R U
C57 C 0.3675(3) 0.1728(2) 0.48513(19) 0.0268(8) Uani 1 1 d . .
C58 C 0.2991(3) 0.2154(3) 0.4866(2) 0.0342(9) Uani 1 1 d . .
H58 H 0.3229 0.2638 0.5259 0.041 Uiso 1 1 calc R U
C59 C 0.1948(3) 0.1680(3) 0.4896(2) 0.0489(12) Uani 1 1 d . .
H59A H 0.1538 0.1962 0.4900 0.073 Uiso 1 1 calc R U
H59B H 0.1940 0.1585 0.5281 0.073 Uiso 1 1 calc R U
H59C H 0.1705 0.1191 0.4524 0.073 Uiso 1 1 calc R U
C60 C 0.3029(3) 0.2374(3) 0.4281(2) 0.0363(10) Uani 1 1 d . .
H60A H 0.2641 0.2681 0.4316 0.054 Uiso 1 1 calc R U
H60B H 0.2773 0.1908 0.3890 0.054 Uiso 1 1 calc R U
H60C H 0.3697 0.2670 0.4274 0.054 Uiso 1 1 calc R U
C61 C 0.8978(3) 0.3693(2) 0.4261(2) 0.0287(9) Uani 1 1 d . .
H61A H 0.9556 0.3947 0.4593 0.034 Uiso 1 1 calc R U
H61B H 0.9163 0.3455 0.3848 0.034 Uiso 1 1 calc R U
C62 C 0.8191(3) 0.3087(2) 0.44035(19) 0.0294(9) Uani 1 1 d . .
H62A H 0.8453 0.2733 0.4467 0.035 Uiso 1 1 calc R U
H62B H 0.7968 0.3336 0.4797 0.035 Uiso 1 1 calc R U
C63 C 0.6614(3) 0.2086(2) 0.39979(19) 0.0279(8) Uani 1 1 d . .
H63A H 0.6386 0.2330 0.4391 0.034 Uiso 1 1 calc R U
H63B H 0.6853 0.1717 0.4054 0.034 Uiso 1 1 calc R U
C64 C 0.5791(3) 0.1671(2) 0.34483(19) 0.0262(8) Uani 1 1 d . .
H64A H 0.6023 0.1457 0.3049 0.031 Uiso 1 1 calc R U
H64B H 0.5290 0.1245 0.3508 0.031 Uiso 1 1 calc R U
C65 C 0.4505(3) 0.1926(2) 0.30262(16) 0.0222(8) Uani 1 1 d . .
C66 C 0.3959(3) 0.1146(2) 0.26608(18) 0.0304(9) Uani 1 1 d . .
H66 H 0.4197 0.0771 0.2656 0.036 Uiso 1 1 calc R U
C67 C 0.3050(3) 0.0924(2) 0.2300(2) 0.0397(10) Uani 1 1 d . .
H67 H 0.2674 0.0398 0.2062 0.048 Uiso 1 1 calc R U
C68 C 0.2710(3) 0.1464(3) 0.2291(2) 0.0385(10) Uani 1 1 d . .
H68 H 0.2000 0.1312 0.2281 0.046 Uiso 1 1 calc R U
C69 C 0.3260(3) 0.2259(2) 0.26525(18) 0.0292(9) Uani 1 1 d . .
H69 H 0.3029 0.2630 0.2638 0.035 Uiso 1 1 calc R U
C70 C 0.4142(3) 0.2486(2) 0.30268(17) 0.0227(8) Uani 1 1 d . .
C71 C 0.4302(3) 0.3814(2) 0.35225(18) 0.0246(8) Uani 1 1 d . .
H71A H 0.3626 0.3619 0.3585 0.029 Uiso 1 1 calc R U
H71B H 0.4313 0.3933 0.3145 0.029 Uiso 1 1 calc R U
C72 C 0.4895(2) 0.4530(2) 0.41017(17) 0.0222(8) Uani 1 1 d . .
H72A H 0.4595 0.4911 0.4194 0.027 Uiso 1 1 calc R U
H72B H 0.4912 0.4402 0.4473 0.027 Uiso 1 1 calc R U
C73 C 0.6446(3) 0.5569(2) 0.45193(18) 0.0232(8) Uani 1 1 d . .
H73A H 0.6465 0.5485 0.4913 0.028 Uiso 1 1 calc R U
H73B H 0.6153 0.5949 0.4578 0.028 Uiso 1 1 calc R U
C74 C 0.7458(3) 0.5861(2) 0.4380(2) 0.0262(8) Uani 1 1 d . .
H74A H 0.7437 0.5913 0.3972 0.031 Uiso 1 1 calc R U
H74B H 0.7845 0.6368 0.4718 0.031 Uiso 1 1 calc R U
C75 C 0.8835(3) 0.5473(2) 0.42323(17) 0.0230(8) Uani 1 1 d . .
C76 C 0.9419(3) 0.6155(2) 0.4177(2) 0.0317(9) Uani 1 1 d . .
H76 H 0.9172 0.6535 0.4217 0.038 Uiso 1 1 calc R U
C77 C 1.0380(3) 0.6267(3) 0.4062(2) 0.0380(10) Uani 1 1 d . .
H77 H 1.0776 0.6725 0.4031 0.046 Uiso 1 1 calc R U
C78 C 1.0740(3) 0.5702(2) 0.3996(2) 0.0349(9) Uani 1 1 d . .
H78 H 1.1375 0.5775 0.3912 0.042 Uiso 1 1 calc R U
C79 C 1.0165(3) 0.5023(2) 0.40537(18) 0.0297(9) Uani 1 1 d . .
H79 H 1.0422 0.4648 0.4013 0.036 Uiso 1 1 calc R U
C80 C 0.9213(2) 0.4895(2) 0.41706(17) 0.0214(7) Uani 1 1 d . .
B1 B 0.4090(3) 0.1256(3) -0.0587(2) 0.0305(10) Uani 1 1 d . .
H1 H 0.441(3) 0.155(2) -0.001(2) 0.037 Uiso 1 1 d . U
B2 B 0.5781(3) 0.3611(3) 0.5452(2) 0.0275(7) Uani 1 1 d . U
H2 H 0.534(3) 0.327(2) 0.4847(19) 0.033 Uiso 1 1 d . U

loop_
_atom_site_aniso_label
_atom_site_aniso_U_11
_atom_site_aniso_U_22
_atom_site_aniso_U_33
_atom_site_aniso_U_23
_atom_site_aniso_U_13
_atom_site_aniso_U_12
K1 0.0207(4) 0.0292(4) 0.0474(5) 0.0193(4) 0.0064(4) 0.0109(3)
K2 0.0160(4) 0.0201(4) 0.0410(5) 0.0138(4) 0.0025(3) 0.0080(3)
Cl1 0.0351(6) 0.0398(6) 0.0455(6) 0.0256(5) 0.0137(5) 0.0180(5)
Cl2 0.0294(5) 0.0347(5) 0.0368(5) 0.0189(4) 0.0096(4) 0.0169(4)
O1 0.0226(14) 0.0327(14) 0.0309(15) 0.0113(12) 0.0031(11) 0.0146(11)
O2 0.0318(15) 0.0332(15) 0.0378(16) 0.0173(13) 0.0095(13) 0.0148(12)
O3 0.0289(15) 0.0262(14) 0.0344(15) 0.0084(12) 0.0062(12) 0.0082(12)
O4 0.0210(13) 0.0291(14) 0.0289(14) 0.0129(12) 0.0040(11) 0.0090(11)
O5 0.0237(13) 0.0346(15) 0.0295(14) 0.0166(12) 0.0115(11) 0.0169(12)
O6 0.0193(13) 0.0312(14) 0.0323(14) 0.0171(12) 0.0080(11) 0.0118(11)
O7 0.0170(12) 0.0245(13) 0.0368(15) 0.0147(12) 0.0054(11) 0.0119(10)
O8 0.0245(13) 0.0222(13) 0.0322(14) 0.0133(11) 0.0016(11) 0.0104(11)
O9 0.0208(13) 0.0186(12) 0.0327(14) 0.0084(11) 0.0011(11) 0.0089(10)
O10 0.0185(12) 0.0220(13) 0.0303(14) 0.0099(11) 0.0033(11) 0.0088(10)
O11 0.0153(12) 0.0212(12) 0.0287(14) 0.0118(11) 0.0062(10) 0.0109(10)
O12 0.0156(12) 0.0207(12) 0.0354(14) 0.0143(11) 0.0068(11) 0.0097(10)
N1 0.0347(18) 0.0254(16) 0.0290(17) 0.0159(14) 0.0152(14) 0.0177(14)
N2 0.0382(19) 0.0288(17) 0.0275(17) 0.0197(14) 0.0173(14) 0.0182(15)
C1 0.029(2) 0.0260(19) 0.034(2) 0.0173(17) 0.0110(17) 0.0208(16)
C2 0.039(2) 0.038(2) 0.030(2) 0.0224(18) 0.0188(18) 0.0251(19)
C3 0.044(3) 0.054(3) 0.036(2) 0.028(2) 0.021(2) 0.033(2)
C4 0.049(3) 0.048(3) 0.047(3) 0.033(2) 0.027(2) 0.030(2)
C5 0.045(3) 0.050(3) 0.032(2) 0.020(2) 0.0115(19) 0.033(2)
C6 0.040(2) 0.030(2) 0.034(2) 0.0138(18) 0.0090(18) 0.0223(18)
C7 0.045(3) 0.038(2) 0.042(3) 0.018(2) 0.002(2) 0.021(2)
C8 0.050(3) 0.040(2) 0.039(2) 0.016(2) 0.011(2) 0.028(2)
C9 0.029(2) 0.0243(19) 0.031(2) 0.0175(17) 0.0139(17) 0.0122(16)
C10 0.034(2) 0.0185(18) 0.041(2) 0.0166(17) 0.0181(18) 0.0101(16)
C11 0.037(2) 0.031(2) 0.044(2) 0.0228(19) 0.0181(19) 0.0216(18)
C12 0.044(3) 0.046(3) 0.051(3) 0.032(2) 0.024(2) 0.029(2)
C13 0.059(3) 0.052(3) 0.063(3) 0.041(3) 0.032(3) 0.038(2)
C14 0.042(3) 0.026(2) 0.050(3) 0.019(2) 0.024(2) 0.0150(19)
C15 0.057(3) 0.025(2) 0.056(3) 0.014(2) 0.030(3) 0.010(2)
C16 0.041(3) 0.034(2) 0.039(2) 0.012(2) 0.017(2) 0.009(2)
C17 0.034(2) 0.033(2) 0.036(2) 0.0175(19) 0.0196(19) 0.0135(18)
C18 0.033(2) 0.042(2) 0.031(2) 0.0201(19) 0.0139(18) 0.0182(19)
C19 0.041(3) 0.073(4) 0.054(3) 0.034(3) 0.019(2) 0.024(3)
C20 0.040(3) 0.053(3) 0.036(2) 0.022(2) 0.011(2) 0.021(2)
C21 0.026(2) 0.034(2) 0.034(2) 0.0084(18) 0.0015(17) 0.0178(17)
C22 0.035(2) 0.033(2) 0.034(2) 0.0108(18) -0.0002(18) 0.0199(18)
C23 0.035(2) 0.028(2) 0.047(3) 0.0186(19) 0.015(2) 0.0144(18)
C24 0.036(2) 0.027(2) 0.044(3) 0.0142(19) 0.020(2) 0.0124(18)
C25 0.031(2) 0.033(2) 0.023(2) 0.0087(17) 0.0138(17) 0.0085(18)
C26 0.043(3) 0.036(2) 0.032(2) 0.003(2) 0.012(2) 0.004(2)
C27 0.050(3) 0.047(3) 0.030(3) -0.005(2) 0.009(2) 0.004(2)
C28 0.038(3) 0.069(4) 0.022(2) -0.003(2) 0.002(2) -0.001(3)
C29 0.031(2) 0.055(3) 0.029(2) 0.013(2) 0.0093(19) 0.011(2)
C30 0.025(2) 0.039(2) 0.0180(19) 0.0086(17) 0.0081(16) 0.0039(17)
C31 0.025(2) 0.050(2) 0.029(2) 0.0219(19) 0.0108(17) 0.0196(19)
C32 0.0231(19) 0.043(2) 0.033(2) 0.0233(19) 0.0135(17) 0.0213(18)
C33 0.030(2) 0.032(2) 0.031(2) 0.0150(17) 0.0122(17) 0.0209(17)
C34 0.031(2) 0.0270(19) 0.034(2) 0.0171(17) 0.0093(17) 0.0154(17)
C35 0.0163(18) 0.032(2) 0.030(2) 0.0129(17) 0.0044(15) 0.0082(16)
C36 0.031(2) 0.031(2) 0.046(3) 0.017(2) 0.0050(19) 0.0082(18)
C37 0.029(2) 0.047(3) 0.055(3) 0.027(2) 0.010(2) -0.001(2)
C38 0.017(2) 0.054(3) 0.052(3) 0.020(2) 0.0075(19) 0.0090(19)
C39 0.0198(19) 0.039(2) 0.036(2) 0.0131(19) 0.0038(17) 0.0112(17)
C40 0.0205(19) 0.034(2) 0.0211(19) 0.0065(16) -0.0016(15) 0.0077(16)
C41 0.031(2) 0.030(2) 0.029(2) 0.0149(17) 0.0096(16) 0.0228(17)
C42 0.043(2) 0.041(2) 0.035(2) 0.0255(19) 0.0205(19) 0.028(2)
C43 0.059(3) 0.053(3) 0.051(3) 0.041(2) 0.035(2) 0.038(2)
C44 0.050(3) 0.050(3) 0.037(2) 0.025(2) 0.022(2) 0.037(2)
C45 0.058(3) 0.052(3) 0.031(2) 0.028(2) 0.023(2) 0.042(2)
C46 0.043(2) 0.036(2) 0.028(2) 0.0141(18) 0.0089(18) 0.0288(19)
C47 0.041(2) 0.043(2) 0.029(2) 0.0148(19) 0.0054(18) 0.027(2)
C48 0.051(3) 0.040(2) 0.031(2) 0.0115(19) 0.010(2) 0.033(2)
C49 0.035(2) 0.027(2) 0.037(2) 0.0232(18) 0.0193(18) 0.0181(17)
C50 0.027(2) 0.0238(19) 0.038(2) 0.0218(17) 0.0129(17) 0.0126(16)
C51 0.036(2) 0.029(2) 0.038(2) 0.0173(18) 0.0148(18) 0.0216(18)
C52 0.037(2) 0.036(2) 0.042(2) 0.024(2) 0.0129(19) 0.0198(19)
C53 0.049(3) 0.037(2) 0.049(3) 0.029(2) 0.014(2) 0.025(2)
C54 0.037(2) 0.0216(19) 0.046(2) 0.0184(18) 0.018(2) 0.0175(17)
C55 0.041(2) 0.024(2) 0.041(2) 0.0178(18) 0.014(2) 0.0135(18)
C56 0.037(2) 0.029(2) 0.041(2) 0.0223(19) 0.0101(19) 0.0122(18)
C57 0.029(2) 0.028(2) 0.036(2) 0.0227(18) 0.0121(17) 0.0136(16)
C58 0.040(2) 0.042(2) 0.036(2) 0.024(2) 0.0148(19) 0.025(2)
C59 0.040(3) 0.064(3) 0.059(3) 0.035(3) 0.023(2) 0.027(2)
C60 0.046(3) 0.043(2) 0.036(2) 0.022(2) 0.012(2) 0.029(2)
C61 0.024(2) 0.032(2) 0.039(2) 0.0143(18) 0.0011(17) 0.0199(17)
C62 0.029(2) 0.029(2) 0.037(2) 0.0156(18) -0.0008(17) 0.0167(17)
C63 0.032(2) 0.0223(19) 0.038(2) 0.0152(17) 0.0096(18) 0.0172(16)
C64 0.031(2) 0.0159(17) 0.035(2) 0.0101(16) 0.0087(17) 0.0124(15)
C65 0.0199(18) 0.0252(18) 0.0174(18) 0.0069(15) 0.0061(14) 0.0060(15)
C66 0.032(2) 0.027(2) 0.022(2) 0.0021(16) 0.0041(17) 0.0099(17)
C67 0.045(3) 0.025(2) 0.027(2) -0.0026(18) -0.0025(19) 0.0042(19)
C68 0.030(2) 0.041(2) 0.030(2) 0.0059(19) -0.0056(18) 0.0073(19)
C69 0.027(2) 0.031(2) 0.025(2) 0.0096(17) -0.0004(16) 0.0083(17)
C70 0.0189(18) 0.0270(19) 0.0239(19) 0.0129(16) 0.0078(15) 0.0077(15)
C71 0.0184(18) 0.0278(19) 0.034(2) 0.0154(17) 0.0080(16) 0.0131(15)
C72 0.0151(17) 0.0300(19) 0.029(2) 0.0143(16) 0.0073(15) 0.0144(15)
C73 0.0217(18) 0.0198(18) 0.028(2) 0.0085(16) 0.0034(15) 0.0097(15)
C74 0.0229(19) 0.0220(18) 0.040(2) 0.0156(17) 0.0071(17) 0.0130(15)
C75 0.0166(18) 0.0262(19) 0.0250(19) 0.0105(16) 0.0027(15) 0.0065(15)
C76 0.0201(19) 0.027(2) 0.049(3) 0.0177(19) 0.0058(18) 0.0072(16)
C77 0.024(2) 0.042(2) 0.053(3) 0.028(2) 0.0097(19) 0.0076(18)
C78 0.0180(19) 0.046(2) 0.041(2) 0.021(2) 0.0096(17) 0.0093(18)
C79 0.0204(19) 0.041(2) 0.029(2) 0.0111(18) 0.0014(16) 0.0166(17)
C80 0.0142(17) 0.0260(18) 0.0235(19) 0.0110(15) 0.0011(14) 0.0064(14)
B1 0.034(2) 0.037(3) 0.039(3) 0.025(2) 0.017(2) 0.024(2)
B2 0.0269(15) 0.0270(14) 0.0402(16) 0.0203(13) 0.0120(13) 0.0158(12)

loop_
_atom_type_symbol
_atom_type_description
_atom_type_scat_dispersion_real
_atom_type_scat_dispersion_imag
_atom_type_scat_source
C C 0.0033 0.0016 'International Tables Vol C Tables 4.2.6.8 and 6.1.1.4'
H H 0.0000 0.0000 'International Tables Vol C Tables 4.2.6.8 and 6.1.1.4'
B B 0.0013 0.0007 'International Tables Vol C Tables 4.2.6.8 and 6.1.1.4'
Cl Cl 0.1484 0.1585 'International Tables Vol C Tables 4.2.6.8 and 6.1.1.4'
K K 0.2009 0.2494 'International Tables Vol C Tables 4.2.6.8 and 6.1.1.4'
N N 0.0061 0.0033 'International Tables Vol C Tables 4.2.6.8 and 6.1.1.4'
O O 0.0106 0.0060 'International Tables Vol C Tables 4.2.6.8 and 6.1.1.4'

loop_
_geom_angle_atom_site_label_1
_geom_angle_atom_site_label_2
_geom_angle_atom_site_label_3
_geom_angle
O4 K1 O1 159.69(8)
O4 K1 O5 61.80(8)
O1 K1 O5 115.62(8)
O4 K1 O3 56.32(8)
O1 K1 O3 120.26(8)
O5 K1 O3 117.91(8)
O4 K1 O2 116.68(8)
O1 K1 O2 61.53(8)
O5 K1 O2 168.94(8)
O3 K1 O2 60.74(8)
O4 K1 O6 120.18(8)
O1 K1 O6 55.63(7)
O5 K1 O6 60.36(7)
O3 K1 O6 161.63(8)
O2 K1 O6 116.99(8)
O4 K1 Cl1 118.50(6)
O1 K1 Cl1 81.15(6)
O5 K1 Cl1 92.41(6)
O3 K1 Cl1 120.14(7)
O2 K1 Cl1 97.51(6)
O6 K1 Cl1 77.95(6)
O4 K1 C68 86.42(9)
O1 K1 C68 73.27(9)
O5 K1 C68 85.86(10)
O3 K1 C68 85.96(10)
O2 K1 C68 83.09(10)
O6 K1 C68 75.70(9)
Cl1 K1 C68 150.56(8)
O4 K1 C32 44.99(9)
O1 K1 C32 138.85(9)
O5 K1 C32 25.08(8)
O3 K1 C32 99.58(9)
O2 K1 C32 159.62(9)
O6 K1 C32 83.34(8)
Cl1 K1 C32 87.82(7)
C68 K1 C32 101.84(10)
O4 K1 C22 139.95(9)
O1 K1 C22 44.44(9)
O5 K1 C22 158.24(9)
O3 K1 C22 83.72(9)
O2 K1 C22 24.84(9)
O6 K1 C22 98.45(9)
Cl1 K1 C22 77.21(7)
C68 K1 C22 93.86(11)
C32 K1 C22 164.12(10)
O4 K1 C23 98.98(9)
O1 K1 C23 84.36(9)
O5 K1 C23 159.95(9)
O3 K1 C23 43.99(9)
O2 K1 C23 24.83(9)
O6 K1 C23 139.68(9)
Cl1 K1 C23 92.37(8)
C68 K1 C23 99.26(11)
C32 K1 C23 135.90(10)
C22 K1 C23 41.39(10)
O4 K1 C33 84.05(9)
O1 K1 C33 97.97(9)
O5 K1 C33 23.81(8)
O3 K1 C33 140.21(9)
O2 K1 C33 159.02(9)
O6 K1 C33 43.34(8)
Cl1 K1 C33 73.33(7)
C68 K1 C33 95.73(10)
C32 K1 C33 41.07(9)
C22 K1 C33 135.50(10)
C23 K1 C33 164.86(10)
O4 K1 H1 79.2(9)
O1 K1 H1 120.5(9)
O5 K1 H1 97.5(9)
O3 K1 H1 76.3(9)
O2 K1 H1 92.8(9)
O6 K1 H1 121.8(9)
Cl1 K1 H1 47.9(9)
C68 K1 H1 161.4(9)
C32 K1 H1 76.2(9)
C22 K1 H1 89.7(9)
C23 K1 H1 71.7(9)
C33 K1 H1 94.5(9)
O10 K2 O9 56.22(7)
O10 K2 O7 159.19(8)
O9 K2 O7 120.99(7)
O10 K2 O11 62.06(7)
O9 K2 O11 118.17(7)
O7 K2 O11 114.92(7)
O10 K2 O8 117.08(8)
O9 K2 O8 61.45(7)
O7 K2 O8 61.30(7)
O11 K2 O8 168.43(8)
O10 K2 O12 120.40(7)
O9 K2 O12 163.80(8)
O7 K2 O12 55.48(7)
O11 K2 O12 60.02(7)
O8 K2 O12 116.69(7)
O10 K2 Cl2 117.39(6)
O9 K2 Cl2 117.61(6)
O7 K2 Cl2 82.77(6)
O11 K2 Cl2 92.74(6)
O8 K2 Cl2 97.43(6)
O12 K2 Cl2 78.41(6)
O10 K2 C28 83.46(11)
O9 K2 C28 87.39(11)
O7 K2 C28 75.75(11)
O11 K2 C28 82.34(13)
O8 K2 C28 86.10(13)
O12 K2 C28 76.41(11)
Cl2 K2 C28 153.30(9)
O10 K2 C72 44.86(8)
O9 K2 C72 99.17(8)
O7 K2 C72 138.52(8)
O11 K2 C72 25.22(8)
O8 K2 C72 160.17(8)
O12 K2 C72 83.07(8)
Cl2 K2 C72 87.79(7)
C28 K2 C72 97.82(13)
O10 K2 C63 99.40(9)
O9 K2 C63 44.11(8)
O7 K2 C63 84.23(8)
O11 K2 C63 160.75(9)
O8 K2 C63 24.87(8)
O12 K2 C63 139.22(8)
Cl2 K2 C63 91.67(7)
C28 K2 C63 101.61(13)
C72 K2 C63 136.54(9)
O10 K2 C62 140.18(9)
O9 K2 C62 83.96(8)
O7 K2 C62 44.33(8)
O11 K2 C62 157.69(9)
O8 K2 C62 24.49(8)
O12 K2 C62 98.00(8)
Cl2 K2 C62 77.96(7)
C28 K2 C62 96.83(14)
C72 K2 C62 165.14(10)
C63 K2 C62 41.30(9)
O10 K2 C73 83.94(8)
O9 K2 C73 139.86(8)
O7 K2 C73 97.86(8)
O11 K2 C73 23.56(8)
O8 K2 C73 158.68(8)
O12 K2 C73 43.09(7)
Cl2 K2 C73 73.98(7)
C28 K2 C73 93.26(13)
C72 K2 C73 40.95(8)
C63 K2 C73 165.03(10)
C62 K2 C73 135.51(9)
O10 K2 H2 74.0(8)
O9 K2 H2 69.4(8)
O7 K2 H2 125.9(8)
O11 K2 H2 98.0(8)
O8 K2 H2 92.6(8)
O12 K2 H2 126.3(8)
Cl2 K2 H2 52.6(8)
C28 K2 H2 154.0(8)
C72 K2 H2 75.3(8)
C63 K2 H2 70.2(8)
C62 K2 H2 92.4(8)
C73 K2 H2 97.0(8)
B1 Cl1 K1 83.08(15)
B2 Cl2 K2 84.35(15)
C40 O1 C21 117.9(3)
C40 O1 K1 122.3(2)
C21 O1 K1 115.6(2)
C22 O2 C23 111.7(3)
C22 O2 K1 100.2(2)
C23 O2 K1 100.5(2)
C25 O3 C24 117.5(3)
C25 O3 K1 124.9(2)
C24 O3 K1 117.0(2)
C30 O4 C31 118.0(3)
C30 O4 K1 125.4(2)
C31 O4 K1 116.4(2)
C32 O5 C33 111.6(3)
C32 O5 K1 100.21(19)
C33 O5 K1 105.23(19)
C35 O6 C34 117.3(3)
C35 O6 K1 119.8(2)
C34 O6 K1 117.1(2)
C80 O7 C61 117.2(3)
C80 O7 K2 124.16(19)
C61 O7 K2 116.6(2)
C62 O8 C63 112.2(3)
C62 O8 K2 100.99(19)
C63 O8 K2 100.44(19)
C65 O9 C64 117.8(3)
C65 O9 K2 125.4(2)
C64 O9 K2 116.5(2)
C70 O10 C71 117.5(3)
C70 O10 K2 126.3(2)
C71 O10 K2 116.17(19)
C73 O11 C72 111.5(2)
C73 O11 K2 105.81(18)
C72 O11 K2 99.63(18)
C75 O12 C74 117.2(3)
C75 O12 K2 121.9(2)
C74 O12 K2 116.45(19)
C9 N1 C1 121.3(3)
C9 N1 C2 126.0(3)
C1 N1 C2 111.9(3)
C49 N2 C41 120.4(3)
C49 N2 C42 125.9(3)
C41 N2 C42 112.1(3)
N1 C1 B1 122.2(4)
N1 C1 C6 106.8(3)
B1 C1 C6 131.0(4)
N1 C2 C4 112.2(3)
N1 C2 C3 112.6(3)
C4 C2 C3 108.7(3)
N1 C2 C5 100.4(3)
C4 C2 C5 113.1(3)
C3 C2 C5 109.7(3)
C2 C3 H3A 109.5
C2 C3 H3B 109.5
H3A C3 H3B 109.5
C2 C3 H3C 109.5
H3A C3 H3C 109.5
H3B C3 H3C 109.5
C2 C4 H4A 109.5
C2 C4 H4B 109.5
H4A C4 H4B 109.5
C2 C4 H4C 109.5
H4A C4 H4C 109.5
H4B C4 H4C 109.5
C6 C5 C2 106.9(3)
C6 C5 H5A 110.3
C2 C5 H5A 110.3
C6 C5 H5B 110.3
C2 C5 H5B 110.3
H5A C5 H5B 108.6
C8 C6 C7 106.7(3)
C8 C6 C5 111.1(3)
C7 C6 C5 111.0(3)
C8 C6 C1 111.6(3)
C7 C6 C1 113.0(3)
C5 C6 C1 103.5(3)
C6 C7 H7A 109.5
C6 C7 H7B 109.5
H7A C7 H7B 109.5
C6 C7 H7C 109.5
H7A C7 H7C 109.5
H7B C7 H7C 109.5
C6 C8 H8A 109.5
C6 C8 H8B 109.5
H8A C8 H8B 109.5
C6 C8 H8C 109.5
H8A C8 H8C 109.5
H8B C8 H8C 109.5
C17 C9 C10 119.9(3)
C17 C9 N1 120.8(3)
C10 C9 N1 119.2(3)
C14 C10 C9 118.5(4)
C14 C10 C11 119.1(4)
C9 C10 C11 122.4(3)
C10 C11 C12 112.2(3)
C10 C11 C13 112.2(3)
C12 C11 C13 109.5(3)
C10 C11 H11 107.6
C12 C11 H11 107.6
C13 C11 H11 107.6
C11 C12 H12A 109.5
C11 C12 H12B 109.5
H12A C12 H12B 109.5
C11 C12 H12C 109.5
H12A C12 H12C 109.5
H12B C12 H12C 109.5
C11 C13 H13A 109.5
C11 C13 H13B 109.5
H13A C13 H13B 109.5
C11 C13 H13C 109.5
H13A C13 H13C 109.5
H13B C13 H13C 109.5
C15 C14 C10 121.3(4)
C15 C14 H14 119.4
C10 C14 H14 119.4
C14 C15 C16 120.1(4)
C14 C15 H15 120.0
C16 C15 H15 120.0
C15 C16 C17 120.1(4)
C15 C16 H16 120.0
C17 C16 H16 120.0
C16 C17 C9 120.1(4)
C16 C17 C18 118.3(4)
C9 C17 C18 121.6(4)
C17 C18 C19 112.3(4)
C17 C18 C20 111.5(3)
C19 C18 C20 109.7(4)
C17 C18 H18 107.7
C19 C18 H18 107.7
C20 C18 H18 107.7
C18 C19 H19A 109.5
C18 C19 H19B 109.5
H19A C19 H19B 109.5
C18 C19 H19C 109.5
H19A C19 H19C 109.5
H19B C19 H19C 109.5
C18 C20 H20A 109.5
C18 C20 H20B 109.5
H20A C20 H20B 109.5
C18 C20 H20C 109.5
H20A C20 H20C 109.5
H20B C20 H20C 109.5
O1 C21 C22 107.5(3)
O1 C21 H21A 110.2
C22 C21 H21A 110.2
O1 C21 H21B 110.2
C22 C21 H21B 110.2
H21A C21 H21B 108.5
O2 C22 C21 107.8(3)
O2 C22 K1 54.92(17)
C21 C22 K1 88.1(2)
O2 C22 H22A 110.1
C21 C22 H22A 110.1
K1 C22 H22A 70.3
O2 C22 H22B 110.1
C21 C22 H22B 110.1
K1 C22 H22B 160.3
H22A C22 H22B 108.5
O2 C23 C24 108.0(3)
O2 C23 K1 54.69(17)
C24 C23 K1 88.5(2)
O2 C23 H23A 110.1
C24 C23 H23A 110.1
K1 C23 H23A 159.9
O2 C23 H23B 110.1
C24 C23 H23B 110.1
K1 C23 H23B 70.2
H23A C23 H23B 108.4
O3 C24 C23 107.0(3)
O3 C24 H24A 110.3
C23 C24 H24A 110.3
O3 C24 H24B 110.3
C23 C24 H24B 110.3
H24A C24 H24B 108.6
C26 C25 O3 124.1(4)
C26 C25 C30 120.9(4)
O3 C25 C30 114.9(3)
C25 C26 C27 119.6(5)
C25 C26 H26 120.2
C27 C26 H26 120.2
C28 C27 C26 119.5(5)
C28 C27 H27 120.2
C26 C27 H27 120.2
C27 C28 C29 121.6(5)
C27 C28 K2 96.7(3)
C29 C28 K2 98.7(3)
C27 C28 H28 112.5
C29 C28 H28 112.5
K2 C28 H28 112.5
C28 C29 C30 118.6(5)
C28 C29 H29 120.7
C30 C29 H29 120.7
O4 C30 C25 116.2(3)
O4 C30 C29 124.1(4)
C25 C30 C29 119.6(4)
O4 C31 C32 108.1(3)
O4 C31 H31A 110.1
C32 C31 H31A 110.1
O4 C31 H31B 110.1
C32 C31 H31B 110.1
H31A C31 H31B 108.4
O5 C32 C31 109.4(3)
O5 C32 K1 54.71(16)
C31 C32 K1 88.2(2)
O5 C32 H32A 109.8
C31 C32 H32A 109.8
K1 C32 H32A 71.1
O5 C32 H32B 109.8
C31 C32 H32B 109.8
K1 C32 H32B 160.4
H32A C32 H32B 108.2
O5 C33 C34 108.1(3)
O5 C33 K1 50.96(15)
C34 C33 K1 87.5(2)
O5 C33 H33A 110.1
C34 C33 H33A 110.1
K1 C33 H33A 158.6
O5 C33 H33B 110.1
C34 C33 H33B 110.1
K1 C33 H33B 74.9
H33A C33 H33B 108.4
O6 C34 C33 107.4(3)
O6 C34 H34A 110.2
C33 C34 H34A 110.2
O6 C34 H34B 110.2
C33 C34 H34B 110.2
H34A C34 H34B 108.5
C36 C35 O6 125.0(3)
C36 C35 C40 119.6(4)
O6 C35 C40 115.4(3)
C35 C36 C37 120.2(4)
C35 C36 H36 119.9
C37 C36 H36 119.9
C38 C37 C36 120.1(4)
C38 C37 H37 119.9
C36 C37 H37 119.9
C37 C38 C39 120.3(4)
C37 C38 H38 119.9
C39 C38 H38 119.9
C38 C39 C40 120.4(4)
C38 C39 H39 119.8
C40 C39 H39 119.8
O1 C40 C39 124.8(4)
O1 C40 C35 115.9(3)
C39 C40 C35 119.3(4)
B2 C41 N2 122.6(3)
B2 C41 C46 131.1(4)
N2 C41 C46 106.3(3)
N2 C42 C43 112.4(3)
N2 C42 C45 101.1(3)
C43 C42 C45 113.6(3)
N2 C42 C44 112.0(3)
C43 C42 C44 108.5(3)
C45 C42 C44 109.1(3)
C42 C43 H43A 109.5
C42 C43 H43B 109.5
H43A C43 H43B 109.5
C42 C43 H43C 109.5
H43A C43 H43C 109.5
H43B C43 H43C 109.5
C42 C44 H44A 109.5
C42 C44 H44B 109.5
H44A C44 H44B 109.5
C42 C44 H44C 109.5
H44A C44 H44C 109.5
H44B C44 H44C 109.5
C42 C45 C46 107.7(3)
C42 C45 H45A 110.2
C46 C45 H45A 110.2
C42 C45 H45B 110.2
C46 C45 H45B 110.2
H45A C45 H45B 108.5
C47 C46 C41 113.2(3)
C47 C46 C45 111.1(3)
C41 C46 C45 104.1(3)
C47 C46 C48 107.1(3)
C41 C46 C48 111.4(3)
C45 C46 C48 110.0(3)
C46 C47 H47A 109.5
C46 C47 H47B 109.5
H47A C47 H47B 109.5
C46 C47 H47C 109.5
H47A C47 H47C 109.5
H47B C47 H47C 109.5
C46 C48 H48A 109.5
C46 C48 H48B 109.5
H48A C48 H48B 109.5
C46 C48 H48C 109.5
H48A C48 H48C 109.5
H48B C48 H48C 109.5
C57 C49 N2 120.9(3)
C57 C49 C50 119.2(3)
N2 C49 C50 119.9(4)
C54 C50 C49 118.5(4)
C54 C50 C51 119.9(3)
C49 C50 C51 121.6(3)
C50 C51 C53 111.5(3)
C50 C51 C52 113.2(3)
C53 C51 C52 109.2(3)
C50 C51 H51 107.6
C53 C51 H51 107.6
C52 C51 H51 107.6
C51 C52 H52A 109.5
C51 C52 H52B 109.5
H52A C52 H52B 109.5
C51 C52 H52C 109.5
H52A C52 H52C 109.5
H52B C52 H52C 109.5
C51 C53 H53A 109.5
C51 C53 H53B 109.5
H53A C53 H53B 109.5
C51 C53 H53C 109.5
H53A C53 H53C 109.5
H53B C53 H53C 109.5
C55 C54 C50 121.4(4)
C55 C54 H54 119.3
C50 C54 H54 119.3
C56 C55 C54 120.4(4)
C56 C55 H55 119.8
C54 C55 H55 119.8
C55 C56 C57 120.7(4)
C55 C56 H56 119.6
C57 C56 H56 119.6
C56 C57 C49 119.7(3)
C56 C57 C58 119.1(4)
C49 C57 C58 121.1(3)
C59 C58 C57 111.8(3)
C59 C58 C60 111.4(4)
C57 C58 C60 110.3(3)
C59 C58 H58 107.7
C57 C58 H58 107.7
C60 C58 H58 107.7
C58 C59 H59A 109.5
C58 C59 H59B 109.5
H59A C59 H59B 109.5
C58 C59 H59C 109.5
H59A C59 H59C 109.5
H59B C59 H59C 109.5
C58 C60 H60A 109.5
C58 C60 H60B 109.5
H60A C60 H60B 109.5
C58 C60 H60C 109.5
H60A C60 H60C 109.5
H60B C60 H60C 109.5
O7 C61 C62 107.3(3)
O7 C61 H61A 110.3
C62 C61 H61A 110.3
O7 C61 H61B 110.3
C62 C61 H61B 110.3
H61A C61 H61B 108.5
O8 C62 C61 109.7(3)
O8 C62 K2 54.53(15)
C61 C62 K2 88.5(2)
O8 C62 H62A 109.7
C61 C62 H62A 109.7
K2 C62 H62A 160.1
O8 C62 H62B 109.7
C61 C62 H62B 109.7
K2 C62 H62B 71.2
H62A C62 H62B 108.2
O8 C63 C64 110.3(3)
O8 C63 K2 54.69(15)
C64 C63 K2 88.3(2)
O8 C63 H63A 109.6
C64 C63 H63A 109.6
K2 C63 H63A 71.4
O8 C63 H63B 109.6
C64 C63 H63B 109.6
K2 C63 H63B 160.4
H63A C63 H63B 108.1
O9 C64 C63 108.2(3)
O9 C64 H64A 110.1
C63 C64 H64A 110.1
O9 C64 H64B 110.1
C63 C64 H64B 110.1
H64A C64 H64B 108.4
O9 C65 C66 125.1(3)
O9 C65 C70 115.2(3)
C66 C65 C70 119.6(3)
C65 C66 C67 119.6(4)
C65 C66 H66 120.2
C67 C66 H66 120.2
C68 C67 C66 120.6(4)
C68 C67 K1 68.3(3)
C66 C67 K1 109.5(3)
C68 C67 H67 119.7
C66 C67 H67 119.7
K1 C67 H67 92.1
C67 C68 C69 120.5(4)
C67 C68 K1 89.3(3)
C69 C68 K1 100.0(3)
C67 C68 H68 114.3
C69 C68 H68 114.3
K1 C68 H68 114.3
C70 C69 C68 119.6(4)
C70 C69 H69 120.2
C68 C69 H69 120.2
O10 C70 C69 124.5(3)
O10 C70 C65 115.5(3)
C69 C70 C65 119.9(3)
O10 C71 C72 108.7(3)
O10 C71 H71A 110.0
C72 C71 H71A 110.0
O10 C71 H71B 110.0
C72 C71 H71B 110.0
H71A C71 H71B 108.3
O11 C72 C71 110.0(3)
O11 C72 K2 55.15(14)
C71 C72 K2 87.95(19)
O11 C72 H72A 109.7
C71 C72 H72A 109.7
K2 C72 H72A 160.8
O11 C72 H72B 109.7
C71 C72 H72B 109.7
K2 C72 H72B 71.1
H72A C72 H72B 108.2
O11 C73 C74 108.7(3)
O11 C73 K2 50.63(14)
C74 C73 K2 88.1(2)
O11 C73 H73A 109.9
C74 C73 H73A 109.9
K2 C73 H73A 75.0
O11 C73 H73B 109.9
C74 C73 H73B 109.9
K2 C73 H73B 158.2
H73A C73 H73B 108.3
O12 C74 C73 107.8(3)
O12 C74 H74A 110.1
C73 C74 H74A 110.1
O12 C74 H74B 110.1
C73 C74 H74B 110.1
H74A C74 H74B 108.5
O12 C75 C76 124.5(3)
O12 C75 C80 115.5(3)
C76 C75 C80 120.0(3)
C75 C76 C77 119.7(4)
C75 C76 H76 120.1
C77 C76 H76 120.1
C78 C77 C76 120.1(4)
C78 C77 H77 120.0
C76 C77 H77 120.0
C77 C78 C79 120.6(4)
C77 C78 H78 119.7
C79 C78 H78 119.7
C78 C79 C80 120.9(4)
C78 C79 H79 119.6
C80 C79 H79 119.6
O7 C80 C79 125.7(3)
O7 C80 C75 115.5(3)
C79 C80 C75 118.8(3)
C1 B1 Cl1 122.5(4)
C1 B1 K1 169.5(3)
Cl1 B1 K1 64.90(13)
C1 B1 H1 136.5(19)
Cl1 B1 H1 100.8(19)
K1 B1 H1 38.0(19)
C41 B2 Cl2 122.2(3)
C41 B2 K2 171.8(3)
Cl2 B2 K2 63.02(12)
C41 B2 H2 128.2(18)
Cl2 B2 H2 109.3(17)
K2 B2 H2 47.9(17)

loop_
_geom_bond_atom_site_label_1
_geom_bond_atom_site_label_2
_geom_bond_distance
K1 O4 2.721(3)
K1 O1 2.747(3)
K1 O5 2.749(3)
K1 O3 2.750(3)
K1 O2 2.784(3)
K1 O6 2.796(3)
K1 Cl1 3.1831(14)
K1 C68 3.288(4)
K1 C32 3.315(4)
K1 C22 3.348(4)
K1 C23 3.354(4)
K1 C33 3.415(4)
K1 H1 2.64(4)
K2 O10 2.722(2)
K2 O9 2.749(2)
K2 O7 2.752(2)
K2 O11 2.760(2)
K2 O8 2.776(2)
K2 O12 2.823(2)
K2 Cl2 3.1133(13)
K2 C28 3.184(5)
K2 C72 3.315(3)
K2 C63 3.346(4)
K2 C62 3.347(4)
K2 C73 3.435(4)
K2 H2 2.77(4)
Cl1 B1 1.864(5)
Cl2 B2 1.883(4)
O1 C40 1.359(5)
O1 C21 1.450(4)
O2 C22 1.429(5)
O2 C23 1.432(5)
O3 C25 1.385(5)
O3 C24 1.438(5)
O4 C30 1.380(5)
O4 C31 1.432(5)
O5 C32 1.428(4)
O5 C33 1.429(5)
O6 C35 1.381(4)
O6 C34 1.427(4)
O7 C80 1.373(4)
O7 C61 1.437(4)
O8 C62 1.413(4)
O8 C63 1.431(4)
O9 C65 1.373(4)
O9 C64 1.428(4)
O10 C70 1.369(4)
O10 C71 1.425(4)
O11 C73 1.427(4)
O11 C72 1.433(4)
O12 C75 1.370(4)
O12 C74 1.443(4)
N1 C9 1.425(5)
N1 C1 1.429(5)
N1 C2 1.464(5)
N2 C49 1.421(5)
N2 C41 1.446(5)
N2 C42 1.474(5)
C1 B1 1.460(6)
C1 C6 1.543(5)
C2 C4 1.531(5)
C2 C3 1.540(5)
C2 C5 1.554(6)
C3 H3A 0.9600
C3 H3B 0.9600
C3 H3C 0.9600
C4 H4A 0.9600
C4 H4B 0.9600
C4 H4C 0.9600
C5 C6 1.539(6)
C5 H5A 0.9700
C5 H5B 0.9700
C6 C8 1.534(5)
C6 C7 1.538(6)
C7 H7A 0.9600
C7 H7B 0.9600
C7 H7C 0.9600
C8 H8A 0.9600
C8 H8B 0.9600
C8 H8C 0.9600
C9 C17 1.400(6)
C9 C10 1.419(5)
C10 C14 1.402(6)
C10 C11 1.505(6)
C11 C12 1.531(6)
C11 C13 1.555(5)
C11 H11 0.9800
C12 H12A 0.9600
C12 H12B 0.9600
C12 H12C 0.9600
C13 H13A 0.9600
C13 H13B 0.9600
C13 H13C 0.9600
C14 C15 1.384(7)
C14 H14 0.9300
C15 C16 1.392(7)
C15 H15 0.9300
C16 C17 1.398(6)
C16 H16 0.9300
C17 C18 1.524(6)
C18 C19 1.530(6)
C18 C20 1.540(6)
C18 H18 0.9800
C19 H19A 0.9600
C19 H19B 0.9600
C19 H19C 0.9600
C20 H20A 0.9600
C20 H20B 0.9600
C20 H20C 0.9600
C21 C22 1.490(6)
C21 H21A 0.9700
C21 H21B 0.9700
C22 H22A 0.9700
C22 H22B 0.9700
C23 C24 1.491(6)
C23 H23A 0.9700
C23 H23B 0.9700
C24 H24A 0.9700
C24 H24B 0.9700
C25 C26 1.375(6)
C25 C30 1.388(6)
C26 C27 1.391(7)
C26 H26 0.9300
C27 C28 1.369(8)
C27 H27 0.9300
C28 C29 1.389(7)
C28 H28 0.9800
C29 C30 1.393(6)
C29 H29 0.9300
C31 C32 1.499(6)
C31 H31A 0.9700
C31 H31B 0.9700
C32 H32A 0.9700
C32 H32B 0.9700
C33 C34 1.505(5)
C33 H33A 0.9700
C33 H33B 0.9700
C34 H34A 0.9700
C34 H34B 0.9700
C35 C36 1.371(5)
C35 C40 1.401(5)
C36 C37 1.393(6)
C36 H36 0.9300
C37 C38 1.368(7)
C37 H37 0.9300
C38 C39 1.371(6)
C38 H38 0.9300
C39 C40 1.389(5)
C39 H39 0.9300
C41 B2 1.432(6)
C41 C46 1.542(5)
C42 C43 1.529(6)
C42 C45 1.539(6)
C42 C44 1.552(5)
C43 H43A 0.9600
C43 H43B 0.9600
C43 H43C 0.9600
C44 H44A 0.9600
C44 H44B 0.9600
C44 H44C 0.9600
C45 C46 1.544(6)
C45 H45A 0.9700
C45 H45B 0.9700
C46 C47 1.523(6)
C46 C48 1.559(5)
C47 H47A 0.9600
C47 H47B 0.9600
C47 H47C 0.9600
C48 H48A 0.9600
C48 H48B 0.9600
C48 H48C 0.9600
C49 C57 1.400(6)
C49 C50 1.430(5)
C50 C54 1.394(5)
C50 C51 1.516(6)
C51 C53 1.533(5)
C51 C52 1.539(5)
C51 H51 0.9800
C52 H52A 0.9600
C52 H52B 0.9600
C52 H52C 0.9600
C53 H53A 0.9600
C53 H53B 0.9600
C53 H53C 0.9600
C54 C55 1.374(6)
C54 H54 0.9300
C55 C56 1.369(6)
C55 H55 0.9300
C56 C57 1.400(6)
C56 H56 0.9300
C57 C58 1.525(5)
C58 C59 1.517(6)
C58 C60 1.542(5)
C58 H58 0.9800
C59 H59A 0.9600
C59 H59B 0.9600
C59 H59C 0.9600
C60 H60A 0.9600
C60 H60B 0.9600
C60 H60C 0.9600
C61 C62 1.499(5)
C61 H61A 0.9700
C61 H61B 0.9700
C62 H62A 0.9700
C62 H62B 0.9700
C63 C64 1.479(5)
C63 H63A 0.9700
C63 H63B 0.9700
C64 H64A 0.9700
C64 H64B 0.9700
C65 C66 1.380(5)
C65 C70 1.404(5)
C66 C67 1.394(6)
C66 H66 0.9300
C67 C68 1.349(6)
C67 H67 0.9300
C68 C69 1.400(6)
C68 H68 0.9800
C69 C70 1.371(5)
C69 H69 0.9300
C71 C72 1.490(5)
C71 H71A 0.9700
C71 H71B 0.9700
C72 H72A 0.9700
C72 H72B 0.9700
C73 C74 1.487(5)
C73 H73A 0.9700
C73 H73B 0.9700
C74 H74A 0.9700
C74 H74B 0.9700
C75 C76 1.391(5)
C75 C80 1.415(5)
C76 C77 1.400(5)
C76 H76 0.9300
C77 C78 1.372(6)
C77 H77 0.9300
C78 C79 1.384(6)
C78 H78 0.9300
C79 C80 1.385(5)
C79 H79 0.9300
B1 H1 1.22(4)
B2 H2 1.31(4)

loop_
_geom_torsion_atom_site_label_1
_geom_torsion_atom_site_label_2
_geom_torsion_atom_site_label_3
_geom_torsion_atom_site_label_4
_geom_torsion
C9 N1 C1 B1 -33.3(5)
C2 N1 C1 B1 156.5(3)
C9 N1 C1 C6 147.7(3)
C2 N1 C1 C6 -22.5(4)
C9 N1 C2 C4 -16.8(5)
C1 N1 C2 C4 152.9(3)
C9 N1 C2 C3 106.3(4)
C1 N1 C2 C3 -84.1(4)
C9 N1 C2 C5 -137.2(4)
C1 N1 C2 C5 32.5(4)
N1 C2 C5 C6 -29.8(4)
C4 C2 C5 C6 -149.5(3)
C3 C2 C5 C6 89.0(4)
C2 C5 C6 C8 -102.1(4)
C2 C5 C6 C7 139.3(3)
C2 C5 C6 C1 17.8(4)
N1 C1 C6 C8 121.2(3)
B1 C1 C6 C8 -57.6(5)
N1 C1 C6 C7 -118.5(3)
B1 C1 C6 C7 62.7(5)
N1 C1 C6 C5 1.7(4)
B1 C1 C6 C5 -177.1(4)
C1 N1 C9 C17 102.8(4)
C2 N1 C9 C17 -88.4(5)
C1 N1 C9 C10 -73.9(4)
C2 N1 C9 C10 94.8(4)
C17 C9 C10 C14 0.4(5)
N1 C9 C10 C14 177.2(3)
C17 C9 C10 C11 179.6(3)
N1 C9 C10 C11 -3.6(5)
C14 C10 C11 C12 -72.0(4)
C9 C10 C11 C12 108.7(4)
C14 C10 C11 C13 51.7(5)
C9 C10 C11 C13 -127.5(4)
C9 C10 C14 C15 1.8(6)
C11 C10 C14 C15 -177.5(4)
C10 C14 C15 C16 -2.4(6)
C14 C15 C16 C17 0.7(6)
C15 C16 C17 C9 1.5(6)
C15 C16 C17 C18 -177.5(4)
C10 C9 C17 C16 -2.0(5)
N1 C9 C17 C16 -178.7(3)
C10 C9 C17 C18 176.9(3)
N1 C9 C17 C18 0.2(5)
C16 C17 C18 C19 -67.8(5)
C9 C17 C18 C19 113.2(4)
C16 C17 C18 C20 55.8(5)
C9 C17 C18 C20 -123.2(4)
C40 O1 C21 C22 -179.1(3)
K1 O1 C21 C22 23.4(4)
C23 O2 C22 C21 -179.8(3)
K1 O2 C22 C21 74.4(3)
C23 O2 C22 K1 105.7(3)
O1 C21 C22 O2 -69.1(4)
O1 C21 C22 K1 -17.1(3)
C22 O2 C23 C24 179.7(3)
K1 O2 C23 C24 -74.7(3)
C22 O2 C23 K1 -105.6(3)
C25 O3 C24 C23 167.3(3)
K1 O3 C24 C23 -21.0(4)
O2 C23 C24 O3 67.1(4)
K1 C23 C24 O3 15.2(3)
C24 O3 C25 C26 2.3(5)
K1 O3 C25 C26 -168.7(3)
C24 O3 C25 C30 -177.4(3)
K1 O3 C25 C30 11.6(4)
O3 C25 C26 C27 -177.6(4)
C30 C25 C26 C27 2.1(6)
C25 C26 C27 C28 -2.7(7)
C26 C27 C28 C29 1.9(7)
C26 C27 C28 K2 -102.6(4)
C27 C28 C29 C30 -0.6(7)
K2 C28 C29 C30 102.9(4)
C31 O4 C30 C25 171.7(3)
K1 O4 C30 C25 -13.3(4)
C31 O4 C30 C29 -6.3(5)
K1 O4 C30 C29 168.7(3)
C26 C25 C30 O4 -178.8(3)
O3 C25 C30 O4 0.9(5)
C26 C25 C30 C29 -0.7(6)
O3 C25 C30 C29 179.0(3)
C28 C29 C30 O4 177.9(4)
C28 C29 C30 C25 0.0(6)
C30 O4 C31 C32 -167.7(3)
K1 O4 C31 C32 16.9(3)
C33 O5 C32 C31 -175.8(3)
K1 O5 C32 C31 73.2(3)
C33 O5 C32 K1 111.0(3)
O4 C31 C32 O5 -63.7(4)
O4 C31 C32 K1 -12.3(3)
C32 O5 C33 C34 -178.9(3)
K1 O5 C33 C34 -71.1(3)
C32 O5 C33 K1 -107.8(3)
C35 O6 C34 C33 -177.2(3)
K1 O6 C34 C33 -24.1(4)
O5 C33 C34 O6 64.7(4)
K1 C33 C34 O6 17.4(3)
C34 O6 C35 C36 -0.3(5)
K1 O6 C35 C36 -152.7(3)
C34 O6 C35 C40 179.4(3)
K1 O6 C35 C40 27.1(4)
O6 C35 C36 C37 179.8(4)
C40 C35 C36 C37 0.1(6)
C35 C36 C37 C38 0.5(7)
C36 C37 C38 C39 -1.0(7)
C37 C38 C39 C40 0.9(7)
C21 O1 C40 C39 -3.6(5)
K1 O1 C40 C39 152.3(3)
C21 O1 C40 C35 177.5(3)
K1 O1 C40 C35 -26.6(4)
C38 C39 C40 O1 -179.0(4)
C38 C39 C40 C35 -0.2(6)
C36 C35 C40 O1 178.7(3)
O6 C35 C40 O1 -1.1(5)
C36 C35 C40 C39 -0.3(6)
O6 C35 C40 C39 180.0(3)
C49 N2 C41 B2 34.7(5)
C42 N2 C41 B2 -159.0(3)
C49 N2 C41 C46 -145.8(3)
C42 N2 C41 C46 20.6(4)
C49 N2 C42 C43 14.1(5)
C41 N2 C42 C43 -151.4(3)
C49 N2 C42 C45 135.6(4)
C41 N2 C42 C45 -29.9(4)
C49 N2 C42 C44 -108.3(4)
C41 N2 C42 C44 86.2(4)
N2 C42 C45 C46 27.3(4)
C43 C42 C45 C46 148.0(3)
C44 C42 C45 C46 -90.9(4)
B2 C41 C46 C47 -61.5(5)
N2 C41 C46 C47 118.9(3)
B2 C41 C46 C45 177.8(4)
N2 C41 C46 C45 -1.8(4)
B2 C41 C46 C48 59.2(5)
N2 C41 C46 C48 -120.3(3)
C42 C45 C46 C47 -138.4(3)
C42 C45 C46 C41 -16.2(4)
C42 C45 C46 C48 103.2(4)
C41 N2 C49 C57 -106.1(4)
C42 N2 C49 C57 89.5(5)
C41 N2 C49 C50 71.9(4)
C42 N2 C49 C50 -92.5(5)
C57 C49 C50 C54 1.8(5)
N2 C49 C50 C54 -176.2(3)
C57 C49 C50 C51 -178.7(3)
N2 C49 C50 C51 3.2(5)
C54 C50 C51 C53 -55.0(5)
C49 C50 C51 C53 125.6(4)
C54 C50 C51 C52 68.6(4)
C49 C50 C51 C52 -110.9(4)
C49 C50 C54 C55 -2.0(5)
C51 C50 C54 C55 178.6(3)
C50 C54 C55 C56 1.0(6)
C54 C55 C56 C57 0.1(6)
C55 C56 C57 C49 -0.2(6)
C55 C56 C57 C58 177.4(4)
N2 C49 C57 C56 177.2(3)
C50 C49 C57 C56 -0.8(5)
N2 C49 C57 C58 -0.3(5)
C50 C49 C57 C58 -178.3(3)
C56 C57 C58 C59 67.3(5)
C49 C57 C58 C59 -115.1(4)
C56 C57 C58 C60 -57.1(5)
C49 C57 C58 C60 120.4(4)
C80 O7 C61 C62 175.2(3)
K2 O7 C61 C62 -20.2(4)
C63 O8 C62 C61 -179.3(3)
K2 O8 C62 C61 -73.1(3)
C63 O8 C62 K2 -106.2(3)
O7 C61 C62 O8 65.9(4)
O7 C61 C62 K2 14.7(3)
C62 O8 C63 C64 179.1(3)
K2 O8 C63 C64 72.5(3)
C62 O8 C63 K2 106.5(3)
C65 O9 C64 C63 -167.7(3)
K2 O9 C64 C63 19.1(4)
O8 C63 C64 O9 -65.1(4)
K2 C63 C64 O9 -13.9(3)
C64 O9 C65 C66 1.0(5)
K2 O9 C65 C66 173.5(3)
C64 O9 C65 C70 178.9(3)
K2 O9 C65 C70 -8.6(4)
O9 C65 C66 C67 177.4(4)
C70 C65 C66 C67 -0.4(6)
C65 C66 C67 C68 1.6(6)
C65 C66 C67 K1 77.3(4)
C66 C67 C68 C69 -0.8(7)
K1 C67 C68 C69 -101.2(4)
C66 C67 C68 K1 100.5(4)
C67 C68 C69 C70 -1.3(6)
K1 C68 C69 C70 -96.5(4)
C71 O10 C70 C69 7.8(5)
K2 O10 C70 C69 -170.7(3)
C71 O10 C70 C65 -170.5(3)
K2 O10 C70 C65 11.0(4)
C68 C69 C70 O10 -175.7(3)
C68 C69 C70 C65 2.5(6)
O9 C65 C70 O10 -1.3(4)
C66 C65 C70 O10 176.7(3)
O9 C65 C70 C69 -179.7(3)
C66 C65 C70 C69 -1.7(5)
C70 O10 C71 C72 164.2(3)
K2 O10 C71 C72 -17.2(3)
C73 O11 C72 C71 176.1(3)
K2 O11 C72 C71 -72.5(3)
C73 O11 C72 K2 -111.3(2)
O10 C71 C72 O11 64.1(4)
O10 C71 C72 K2 12.6(2)
C72 O11 C73 C74 178.6(3)
K2 O11 C73 C74 71.2(3)
C72 O11 C73 K2 107.4(2)
C75 O12 C74 C73 -179.4(3)
K2 O12 C74 C73 23.8(4)
O11 C73 C74 O12 -64.4(4)
K2 C73 C74 O12 -17.3(3)
C74 O12 C75 C76 4.0(5)
K2 O12 C75 C76 159.5(3)
C74 O12 C75 C80 -176.5(3)
K2 O12 C75 C80 -21.0(4)
O12 C75 C76 C77 179.3(4)
C80 C75 C76 C77 -0.1(6)
C75 C76 C77 C78 0.8(6)
C76 C77 C78 C79 -1.1(7)
C77 C78 C79 C80 0.8(6)
C61 O7 C80 C79 5.8(5)
K2 O7 C80 C79 -157.6(3)
C61 O7 C80 C75 -173.0(3)
K2 O7 C80 C75 23.6(4)
C78 C79 C80 O7 -178.9(4)
C78 C79 C80 C75 -0.1(6)
O12 C75 C80 O7 -0.8(5)
C76 C75 C80 O7 178.7(3)
O12 C75 C80 C79 -179.7(3)
C76 C75 C80 C79 -0.2(5)
N1 C1 B1 Cl1 174.5(3)
C6 C1 B1 Cl1 -6.9(6)
N1 C1 B1 K1 41.9(18)
C6 C1 B1 K1 -139.5(15)
K1 Cl1 B1 C1 -171.5(3)
N2 C41 B2 Cl2 -174.7(3)
C46 C41 B2 Cl2 5.8(6)
K2 Cl2 B2 C41 172.8(3)
